data_2006707
loop_
_publ_author_name
'Hoong-Kun Fun'
'Kandasamy Chinnakali'
'Kandasamy Sivakumar'
'Cai-Ming Lu'
'Ren-Gen Xiong'
'Xiao-zeng You'

_publ_section_title
;<i>N</i>-[9-(2-Ethoxycarbonylphenyl)-6-(ethylamino)-2,7-dimethyl-3-xanthenylidene]ethylammonium
 Iodide Monohydrate
;
_journal_issue 11
_journal_name_full 'Acta Crystallographica Section C'
_journal_page_first 1619
_journal_page_last 1620
_journal_paper_doi 10.1107/S0108270197009360
_journal_volume 53
_journal_year 1997
_chemical_formula_iupac 'C28 H31 N2 O3 1+ , I 1- , H2 O'
_chemical_formula_sum 'C28 H33 I N2 O4'
_chemical_formula_weight 588.48
_chemical_name_systematic
;
9-[2-(Ethoxycarbonyl)phenyl]-3,6-bis(ethylamino)-2,7-dimethyl-
xanthylium Iodide Monohydrate
;
_space_group_IT_number 61
_symmetry_cell_setting orthorhombic
_symmetry_space_group_name_Hall '-P 2ac 2ab'
_symmetry_space_group_name_H-M 'P b c a'
_audit_creation_method SHELXL
_cell_angle_alpha 90.00
_cell_angle_beta 90.00
_cell_angle_gamma 90.00
_cell_formula_units_Z 8
_cell_length_a 14.922(2)
_cell_length_b 15.157(2)
_cell_length_c 23.606(3)
_cell_measurement_reflns_used 35
_cell_measurement_temperature 293(2)
_cell_measurement_theta_max 12.55
_cell_measurement_theta_min 2.06
_cell_volume 5339.0(12)
_diffrn_ambient_temperature 293(2)
_diffrn_measurement_device 'Siemens P4 diffractometer'
_diffrn_measurement_method '\q/2\q scans'
_diffrn_radiation_monochromator graphite
_diffrn_radiation_source 'fine-focus sealed tube'
_diffrn_radiation_type MoK\a
_diffrn_radiation_wavelength 0.71073
_diffrn_reflns_av_R_equivalents 0.0298
_diffrn_reflns_av_sigmaI/netI 0.0481
_diffrn_reflns_limit_h_max 14
_diffrn_reflns_limit_h_min -1
_diffrn_reflns_limit_k_max 19
_diffrn_reflns_limit_k_min -1
_diffrn_reflns_limit_l_max 30
_diffrn_reflns_limit_l_min -1
_diffrn_reflns_number 6613
_diffrn_reflns_theta_max 27.50
_diffrn_reflns_theta_min 1.73
_diffrn_standards_decay_% <3
_diffrn_standards_interval_count 97
_diffrn_standards_number 3
_exptl_absorpt_coefficient_mu 1.235
_exptl_absorpt_correction_T_max 0.838
_exptl_absorpt_correction_T_min 0.677
_exptl_absorpt_correction_type 'empirical \y scans (XSCANS; Siemens, 1994)'
_exptl_crystal_colour 'pale red'
_exptl_crystal_density_diffrn 1.464
_exptl_crystal_density_method 'not measured'
_exptl_crystal_description plate
_exptl_crystal_F_000 2400
_exptl_crystal_size_max 0.70
_exptl_crystal_size_mid 0.58
_exptl_crystal_size_min 0.48
_refine_diff_density_max 0.75
_refine_diff_density_min -0.70
_refine_ls_extinction_method none
_refine_ls_goodness_of_fit_all 0.984
_refine_ls_goodness_of_fit_obs 1.199
_refine_ls_hydrogen_treatment 'H atoms: see text'
_refine_ls_matrix_type full
_refine_ls_number_parameters 368
_refine_ls_number_reflns 5497
_refine_ls_number_restraints 0
_refine_ls_restrained_S_all 0.995
_refine_ls_restrained_S_obs 1.199
_refine_ls_R_factor_all 0.1016
_refine_ls_R_factor_obs .0596
_refine_ls_shift/esd_max 0.001
_refine_ls_shift/esd_mean 0.000
_refine_ls_structure_factor_coef Fsqd
_refine_ls_weighting_details 'w = 1/[\s^2^(Fo^2^)+(0.1225P)^2^] where P=(Fo^2^+2Fc^2^)/3'
_refine_ls_weighting_scheme calc
_refine_ls_wR_factor_all 0.2024
_refine_ls_wR_factor_obs .1788
_reflns_number_observed 3082
_reflns_number_total 5499
_reflns_observed_criterion >2sigma(I)
_cod_data_source_file mu1330.cif
_cod_data_source_block I
_cod_depositor_comments
;
 Marking attached hydrogen atoms.

 Antanas Vaitkus,
 2017-03-24

The following automatic conversions were performed:
'_symmetry_cell_setting' value 'Orthorhombic' changed to 'orthorhombic'
according to '/home/saulius/struct/CIF-dictionaries/cif_core.dic'
dictionary named 'cif_core.dic' version 2.4.1 from 2010-06-29.

Automatic conversion script
Id: cif_fix_enum 1527 2010-12-29 10:47:43Z saulius 

The following automatic conversions were performed:

'_refine_ls_weighting_scheme' value 'calc w =
1/[\s^2^(Fo^2^)+(0.1225P)^2^] where P=(Fo^2^+2Fc^2^)/3' was changed
to 'calc'. New tag '_refine_ls_weighting_details' was created. The
value of the new tag was set to 'w = 1/[\s^2^(Fo^2^)+(0.1225P)^2^]
where P=(Fo^2^+2Fc^2^)/3'.

Automatic conversion script
Id: cif_fix_values 3143 2015-03-26 13:38:13Z robertas 
;
_cod_database_code 2006707

loop_
_symmetry_equiv_pos_as_xyz
'x, y, z'
'-x+1/2, -y, z+1/2'
'-x, y+1/2, -z+1/2'
'x+1/2, -y+1/2, -z'
'-x, -y, -z'
'x-1/2, y, -z-1/2'
'x, -y-1/2, z-1/2'
'-x-1/2, y-1/2, z'

loop_
_atom_site_aniso_label
_atom_site_aniso_U_11
_atom_site_aniso_U_22
_atom_site_aniso_U_33
_atom_site_aniso_U_12
_atom_site_aniso_U_13
_atom_site_aniso_U_23
I .0760(4) .1000(4) .0753(3) -.0230(3) .0212(2) -.0157(2)
C1 .031(3) .041(3) .053(3) -.005(2) -.008(2) -.002(2)
C2 .031(3) .038(2) .055(3) -.006(2) .002(2) -.002(2)
C3 .052(4) .153(7) .072(4) -.047(4) .011(3) -.026(4)
C4 .063(6) .118(6) .145(7) .001(5) -.019(5) -.030(6)
C5 .037(3) .044(3) .055(3) -.008(2) .003(2) .004(2)
C6 .049(4) .088(4) .054(3) -.018(3) .003(2) .005(3)
C7 .036(3) .039(3) .054(3) -.005(2) -.010(2) -.001(2)
C8 .028(3) .026(2) .051(2) -.005(2) -.001(2) -.002(2)
C9 .034(3) .023(2) .049(2) .001(2) -.004(2) -.003(2)
C10 .025(2) .039(2) .044(2) -.007(2) -.002(2) -.003(2)
C11 .039(3) .038(3) .068(3) .000(2) -.006(2) -.002(2)
C12 .039(4) .064(4) .087(4) .009(3) -.013(3) .011(3)
C13 .041(4) .083(5) .086(4) -.014(3) -.021(3) -.005(4)
C14 .043(4) .054(4) .076(4) -.016(3) -.008(3) -.011(3)
C15 .030(3) .038(2) .049(2) -.007(2) -.002(2) -.006(2)
C16 .051(3) .034(2) .051(3) -.008(2) .001(2) -.007(2)
C17 .056(5) .054(4) .180(8) .020(3) -.012(5) .005(4)
C18 .105(7) .085(6) .205(10) .024(5) -.054(7) .019(6)
C19 .028(3) .031(2) .049(2) -.004(2) .000(2) -.006(2)
C20 .033(3) .044(3) .056(3) -.006(2) -.001(2) -.016(2)
C21 .041(3) .047(3) .053(3) -.007(2) .002(2) -.007(2)
C22 .060(4) .074(4) .055(3) -.019(4) .003(3) -.010(4)
C23 .037(3) .049(3) .053(3) -.003(2) .001(2) -.005(2)
C24 .070(5) .113(6) .069(4) -.021(4) -.012(3) -.004(4)
C25 .109(7) .132(7) .075(4) .005(6) -.033(4) .010(5)
C26 .028(3) .052(3) .052(3) .001(2) -.008(2) -.011(2)
C27 .030(3) .031(2) .051(2) .001(2) .000(2) -.003(2)
C28 .029(3) .031(2) .048(2) -.004(2) -.003(2) -.004(2)
O1 .023(2) .042(2) .054(2) -.0022(14) -.0010(13) -.0076(14)
O2 .041(2) .032(2) .124(4) .001(2) -.005(2) .002(2)
O3 .069(3) .046(2) .115(3) -.016(2) .006(3) .014(2)
N1 .041(3) .085(4) .056(3) -.020(2) .006(2) -.006(3)
N2 .054(3) .100(4) .048(2) -.018(3) -.001(2) .004(3)
O1W .155(6) .209(8) .099(4) .051(6) .002(4) .013(5)

loop_
_atom_site_label
_atom_site_fract_x
_atom_site_fract_y
_atom_site_fract_z
_atom_site_U_iso_or_equiv
_atom_site_thermal_displace_type
_atom_site_calc_flag
_atom_site_refinement_flags
_atom_site_occupancy
_atom_site_disorder_group
_atom_site_type_symbol
_atom_site_attached_hydrogens
I .78534(3) .54458(4) -.28131(2) .0838(3) Uani d . 1 . I 0
C1 .6386(4) .4189(3) -.0554(2) .0414(12) Uani d . 1 . C 0
C2 .6470(3) .4208(3) -.1138(2) .0415(11) Uani d . 1 . C 0
C3 .8118(5) .4491(6) -.1086(3) .093(3) Uani d . 1 . C 0
H3A .8177(5) .5092(6) -.0963(3) .080 Uiso d R 1 . H 0
H3B .8089(5) .4128(6) -.0753(3) .080 Uiso d R 1 . H 0
C4 .8904(5) .4262(6) -.1412(4) .109(3) Uani d . 1 . C 0
H4A .9433(5) .4353(6) -.1187(4) .080 Uiso d R 1 . H 0
H4B .8861(5) .3650(6) -.1514(4) .080 Uiso d R 1 . H 0
H4C .8938(5) .4615(6) -.1749(4) .080 Uiso d R 1 . H 0
C5 .5702(3) .4031(3) -.1485(2) .0451(11) Uani d . 1 . C 0
C6 .5788(4) .4020(5) -.2120(2) .064(2) Uani d . 1 . C 0
H6A .5213(4) .3889(5) -.2282(2) .080 Uiso d R 1 . H 0
H6B .5982(4) .4591(5) -.2246(2) .080 Uiso d R 1 . H 0
H6C .6214(4) .3582(5) -.2239(2) .080 Uiso d R 1 . H 0
C7 .4919(4) .3843(3) -.1230(2) .0428(12) Uani d . 1 . C 0
C8 .4798(3) .3812(3) -.0631(2) .0350(10) Uani d . 1 . C 0
C9 .4022(3) .3565(3) -.0359(2) .0352(10) Uani d . 1 . C 0
C10 .3177(3) .3353(3) -.0676(2) .0362(10) Uani d . 1 . C 0
C11 .2650(4) .4041(4) -.0866(2) .0483(13) Uani d . 1 . C 0
C12 .1852(4) .3874(4) -.1128(3) .063(2) Uani d . 1 . C 0
C13 .1552(4) .3038(5) -.1200(3) .070(2) Uani d . 1 . C 0
C14 .2062(4) .2346(5) -.1015(3) .058(2) Uani d . 1 . C 0
C15 .2872(3) .2491(3) -.0752(2) .0391(10) Uani d . 1 . C 0
C16 .3396(4) .1700(3) -.0565(2) .0453(12) Uani d . 1 . C 0
C17 .4807(5) .1122(4) -.0362(4) .097(3) Uani d . 1 . C 0
H17A .4511(5) .0844(4) -.0048(4) .080 Uiso d R 1 . H 0
H17B .4878(5) .0691(4) -.0657(4) .080 Uiso d R 1 . H 0
C18 .5617(6) .1420(6) -.0205(5) .132(4) Uani d . 1 . C 0
H18A .5984(6) .0947(6) -.0066(5) .080 Uiso d R 1 . H 0
H18B .5901(6) .1686(6) -.0528(5) .080 Uiso d R 1 . H 0
H18C .5542(6) .1855(6) .0087(5) .080 Uiso d R 1 . H 0
C19 .3992(3) .3538(3) .0240(2) .0360(10) Uani d . 1 . C 0
C20 .3245(4) .3294(3) .0572(2) .0440(12) Uani d . 1 . C 0
C21 .3240(3) .3258(3) .1140(2) .0469(12) Uani d . 1 . C 0
C22 .2428(5) .2995(6) .1470(3) .063(2) Uani d . 1 . C 0
C23 .4047(3) .3477(3) .1431(2) .0464(12) Uani d . 1 . C 0
C24 .4862(5) .3584(6) .2345(3) .084(2) Uani d . 1 . C 0
H24A .5320(5) .3178(6) .2230(3) .080 Uiso d R 1 . H 0
H24B .5079(5) .4172(6) .2278(3) .080 Uiso d R 1 . H 0
C25 .4707(6) .3466(6) .2953(3) .106(3) Uani d . 1 . C 0
H25A .5244(6) .3567(6) .3168(3) .080 Uiso d R 1 . H 0
H25B .4258(6) .3884(6) .3064(3) .080 Uiso d R 1 . H 0
H25C .4494(6) .2879(6) .3023(3) .080 Uiso d R 1 . H 0
C26 .4807(4) .3730(3) .1130(2) .0438(12) Uani d . 1 . C 0
C27 .4777(3) .3751(3) .0545(2) .0373(10) Uani d . 1 . C 0
C28 .5575(3) .3999(3) -.0310(2) .0363(10) Uani d . 1 . C 0
O1 .5545(2) .3991(2) .02711(13) .0399(7) Uani d . 1 . O 0
O2 .4256(3) .1836(2) -.0567(2) .0658(12) Uani d . 1 . O 0
O3 .3062(3) .1014(3) -.0423(2) .0770(13) Uani d . 1 . O 0
N1 .7260(4) .4385(4) -.1391(3) .061(2) Uani d . 1 . N 0
N2 .4068(4) .3438(4) .2001(2) .0674(14) Uani d . 1 . N 0
O1W .8103(6) .3104(7) -.2719(3) .154(3) Uani d . 1 . O 2
H1 .668(4) .430(3) -.035(2) .035(15) Uiso d . 1 . H 0
H7 .451(3) .374(3) -.1429(16) .014(10) Uiso d . 1 . H 0
H11 .282(3) .453(3) -.0823(18) .022(11) Uiso d . 1 . H 0
H12 .159(5) .429(4) -.126(3) .08(2) Uiso d . 1 . H 0
H13 .109(5) .286(5) -.139(3) .11(3) Uiso d . 1 . H 0
H14 .193(5) .198(5) -.106(3) .08(3) Uiso d . 1 . H 0
H20 .283(3) .312(3) .042(2) .039(15) Uiso d . 1 . H 0
H22A .225(4) .346(4) .168(2) .060(18) Uiso d . 1 . H 0
H22B .249(4) .259(4) .168(2) .045(17) Uiso d . 1 . H 0
H22C .204(3) .285(3) .123(2) .040(14) Uiso d . 1 . H 0
H26 .523(3) .386(3) .1281(16) .018(11) Uiso d . 1 . H 0
H1N1 .726(5) .430(5) -.161(2) .04(2) Uiso d . 1 . H 0
H1N2 .364(5) .326(4) .224(3) .08(2) Uiso d . 1 . H 0

loop_
_atom_type_symbol
_atom_type_description
_atom_type_scat_dispersion_real
_atom_type_scat_dispersion_imag
_atom_type_scat_source
C C 0.0033 0.0016 'International Tables Vol C Tables 4.2.6.8 and 6.1.1.4'
H H 0.0000 0.0000 'International Tables Vol C Tables 4.2.6.8 and 6.1.1.4'
N N 0.0061 0.0033 'International Tables Vol C Tables 4.2.6.8 and 6.1.1.4'
O O 0.0106 0.0060 'International Tables Vol C Tables 4.2.6.8 and 6.1.1.4'
I I -0.4742 1.8119 'International Tables Vol C Tables 4.2.6.8 and 6.1.1.4'

loop_
_geom_angle_atom_site_label_1
_geom_angle_atom_site_label_2
_geom_angle_atom_site_label_3
_geom_angle
_geom_angle_publ_flag
C28 C1 C2 120.2(5) yes
N1 C2 C1 121.7(5) ?
N1 C2 C5 118.9(5) ?
C1 C2 C5 119.4(5) yes
C4 C3 N1 114.7(6) ?
C7 C5 C2 118.6(5) ?
C7 C5 C6 121.2(5) ?
C2 C5 C6 120.1(4) ?
C5 C7 C8 124.1(5) yes
C9 C8 C28 119.6(4) yes
C9 C8 C7 125.3(4) ?
C28 C8 C7 114.9(4) yes
C8 C9 C19 120.0(4) yes
C8 C9 C10 122.2(4) yes
C19 C9 C10 117.8(4) yes
C11 C10 C15 118.7(4) ?
C11 C10 C9 118.6(4) ?
C15 C10 C9 122.6(4) ?
C12 C11 C10 120.2(5) ?
C13 C12 C11 121.3(6) ?
C12 C13 C14 119.5(6) ?
C13 C14 C15 120.7(6) ?
C14 C15 C10 119.6(5) ?
C14 C15 C16 117.7(5) ?
C10 C15 C16 122.7(4) ?
O3 C16 O2 123.2(5) ?
O3 C16 C15 124.0(5) ?
O2 C16 C15 112.8(4) ?
C18 C17 O2 110.6(6) ?
C20 C19 C27 115.6(4) yes
C20 C19 C9 125.9(4) ?
C27 C19 C9 118.4(4) yes
C21 C20 C19 124.7(5) yes
C20 C21 C23 117.9(5) yes
C20 C21 C22 122.4(5) ?
C23 C21 C22 119.7(5) ?
N2 C23 C26 120.2(5) ?
N2 C23 C21 119.4(5) ?
C26 C23 C21 120.3(4) yes
N2 C24 C25 113.6(6) ?
C27 C26 C23 119.4(5) yes
O1 C27 C26 116.8(4) ?
O1 C27 C19 121.1(4) yes
C26 C27 C19 122.1(4) yes
C1 C28 O1 116.8(4) yes
C1 C28 C8 122.7(4) ?
O1 C28 C8 120.5(4) yes
C27 O1 C28 120.2(3) yes
C16 O2 C17 116.3(5) ?
C2 N1 C3 124.2(6) yes
C23 N2 C24 124.8(6) yes

loop_
_geom_bond_atom_site_label_1
_geom_bond_atom_site_label_2
_geom_bond_site_symmetry_2
_geom_bond_distance
_geom_bond_publ_flag
C1 C28 . 1.370(7) yes
C1 C2 . 1.386(7) yes
C2 N1 . 1.348(7) yes
C2 C5 . 1.433(7) yes
C3 C4 . 1.445(10) ?
C3 N1 . 1.477(9) yes
C5 C7 . 1.345(7) yes
C5 C6 . 1.507(7) ?
C7 C8 . 1.425(7) yes
C8 C9 . 1.376(6) yes
C8 C28 . 1.415(6) ?
C9 C19 . 1.416(6) yes
C9 C10 . 1.501(6) yes
C10 C11 . 1.381(7) ?
C10 C15 . 1.396(6) ?
C11 C12 . 1.366(8) ?
C12 C13 . 1.355(9) ?
C13 C14 . 1.369(9) ?
C14 C15 . 1.375(8) ?
C15 C16 . 1.498(7) ?
C16 O3 . 1.201(6) ?
C16 O2 . 1.300(6) ?
C17 C18 . 1.342(10) ?
C17 O2 . 1.443(7) ?
C19 C20 . 1.411(7) yes
C19 C27 . 1.412(6) ?
C20 C21 . 1.343(7) yes
C21 C23 . 1.426(7) ?
C21 C22 . 1.495(8) ?
C23 N2 . 1.347(7) yes
C23 C26 . 1.393(7) yes
C24 N2 . 1.452(8) yes
C24 C25 . 1.465(9) ?
C26 C27 . 1.382(6) yes
C27 O1 . 1.365(5) yes
C28 O1 . 1.371(5) yes

loop_
_geom_torsion_atom_site_label_1
_geom_torsion_atom_site_label_2
_geom_torsion_atom_site_label_3
_geom_torsion_atom_site_label_4
_geom_torsion
C28 C1 C2 N1 -179.4(5)
C28 C1 C2 C5 0.2(7)
N1 C2 C5 C7 179.1(5)
C1 C2 C5 C7 -0.6(7)
N1 C2 C5 C6 1.7(8)
C1 C2 C5 C6 -178.0(5)
C2 C5 C7 C8 0.3(7)
C6 C5 C7 C8 177.7(5)
C5 C7 C8 C9 -175.5(5)
C5 C7 C8 C28 0.2(7)
C28 C8 C9 C19 2.8(6)
C7 C8 C9 C19 178.3(4)
C28 C8 C9 C10 -179.7(4)
C7 C8 C9 C10 -4.2(7)
C8 C9 C10 C11 -79.8(6)
C19 C9 C10 C11 97.8(5)
C8 C9 C10 C15 104.8(5)
C19 C9 C10 C15 -77.6(6)
C15 C10 C11 C12 -0.7(8)
C9 C10 C11 C12 -176.3(5)
C10 C11 C12 C13 1.0(10)
C11 C12 C13 C14 -0.9(11)
C12 C13 C14 C15 0.5(10)
C13 C14 C15 C10 -0.3(9)
C13 C14 C15 C16 -179.5(6)
C11 C10 C15 C14 0.3(7)
C9 C10 C15 C14 175.7(5)
C11 C10 C15 C16 179.6(5)
C9 C10 C15 C16 -5.0(7)
C14 C15 C16 O3 -30.0(8)
C10 C15 C16 O3 150.7(5)
C14 C15 C16 O2 150.6(5)
C10 C15 C16 O2 -28.6(7)
C8 C9 C19 C20 -179.7(4)
C10 C9 C19 C20 2.7(7)
C8 C9 C19 C27 -1.3(6)
C10 C9 C19 C27 -178.9(4)
C27 C19 C20 C21 0.2(7)
C9 C19 C20 C21 178.6(5)
C19 C20 C21 C23 -0.3(8)
C19 C20 C21 C22 180.0(6)
C20 C21 C23 N2 -179.3(5)
C22 C21 C23 N2 0.5(8)
C20 C21 C23 C26 0.8(8)
C22 C21 C23 C26 -179.5(6)
N2 C23 C26 C27 178.8(5)
C21 C23 C26 C27 -1.2(8)
C23 C26 C27 O1 -179.0(4)
C23 C26 C27 C19 1.2(7)
C20 C19 C27 O1 179.5(4)
C9 C19 C27 O1 1.0(6)
C20 C19 C27 C26 -0.7(7)
C9 C19 C27 C26 -179.2(4)
C2 C1 C28 O1 179.8(4)
C2 C1 C28 C8 0.3(7)
C9 C8 C28 C1 175.4(4)
C7 C8 C28 C1 -0.6(6)
C9 C8 C28 O1 -4.1(6)
C7 C8 C28 O1 180.0(4)
C26 C27 O1 C28 178.0(4)
C19 C27 O1 C28 -2.3(6)
C1 C28 O1 C27 -175.7(4)
C8 C28 O1 C27 3.8(6)
O3 C16 O2 C17 -2.6(9)
C15 C16 O2 C17 176.8(5)
C18 C17 O2 C16 -159.4(8)
C1 C2 N1 C3 6.0(10)
C5 C2 N1 C3 -173.7(6)
C4 C3 N1 C2 151.9(7)
C26 C23 N2 C24 -4.6(10)
C21 C23 N2 C24 175.5(6)
C25 C24 N2 C23 -177.6(6)

loop_
_cod_related_entry_id
_cod_related_entry_database
_cod_related_entry_code
1 ChemSpider 30652188
